data_7106012
_publ_author_name 'Xu-Hui Jin Jian-Ke Sun Li-Xuan Cai Jie Zhang'
_publ_section_title
;
 2D flexible metal-organic frameworks with [Cd2(u2-X)2](X = Cl or Br)
 units exhibiting selective fluorescence sensing for small molecules
;
_journal_name_full Chem.Commun.
_journal_page_first 2667
_journal_paper_doi 10.1039/c0cc04084c
_journal_volume 47
_journal_year 2011
_chemical_formula_moiety 'C25 H32 Cd Cl N2 O11'
_chemical_formula_sum 'C25 H32 Cd Cl N2 O11'
_chemical_formula_weight 684.38
_space_group_IT_number 61
_symmetry_cell_setting orthorhombic
_symmetry_space_group_name_Hall '-P 2ac 2ab'
_symmetry_space_group_name_H-M 'P b c a'
_atom_sites_solution_hydrogens geom
_atom_sites_solution_primary direct
_atom_sites_solution_secondary difmap
_audit_creation_method SHELXL-97
_cell_angle_alpha 90.00
_cell_angle_beta 90.00
_cell_angle_gamma 90.00
_cell_formula_units_Z 8
_cell_length_a 17.559(7)
_cell_length_b 17.974(7)
_cell_length_c 18.688(7)
_cell_measurement_reflns_used 12857
_cell_measurement_temperature 293(2)
_cell_measurement_theta_max 27.4817
_cell_measurement_theta_min 2.1796
_cell_volume 5898(4)
_computing_cell_refinement 'CrystalClear (Rigaku Inc., 2007)'
_computing_data_collection 'CrystalClear (Rigaku Inc., 2007)'
_computing_data_reduction 'CrystalClear (Rigaku Inc., 2007)'
_computing_structure_refinement 'SHELXL-97 (Sheldrick, 1997)'
_computing_structure_solution 'SHELXS-97 (Sheldrick, 1990)'
_diffrn_ambient_temperature 293(2)
_diffrn_measured_fraction_theta_full 0.997
_diffrn_measured_fraction_theta_max 0.997
_diffrn_measurement_device_type 'CCD area detector'
_diffrn_measurement_method CCD_Profile_fitting
_diffrn_radiation_monochromator graphite
_diffrn_radiation_source 'fine-focus sealed tube'
_diffrn_radiation_type MoK\a
_diffrn_radiation_wavelength 0.71073
_diffrn_reflns_av_R_equivalents 0.0336
_diffrn_reflns_av_sigmaI/netI 0.0266
_diffrn_reflns_limit_h_max 22
_diffrn_reflns_limit_h_min -20
_diffrn_reflns_limit_k_max 22
_diffrn_reflns_limit_k_min -23
_diffrn_reflns_limit_l_max 24
_diffrn_reflns_limit_l_min -24
_diffrn_reflns_number 43985
_diffrn_reflns_theta_full 27.55
_diffrn_reflns_theta_max 27.55
_diffrn_reflns_theta_min 2.47
_exptl_absorpt_coefficient_mu 0.890
_exptl_absorpt_correction_T_max 1.0000
_exptl_absorpt_correction_T_min 0.9141
_exptl_absorpt_correction_type multi-scan
_exptl_crystal_colour Colorless
_exptl_crystal_density_diffrn 1.541
_exptl_crystal_density_method 'not measured'
_exptl_crystal_description block
_exptl_crystal_F_000 2792
_exptl_crystal_size_max 0.3
_exptl_crystal_size_mid 0.25
_exptl_crystal_size_min 0.2
_refine_diff_density_max 0.800
_refine_diff_density_min -0.719
_refine_diff_density_rms 0.074
_refine_ls_extinction_method none
_refine_ls_goodness_of_fit_ref 1.026
_refine_ls_hydrogen_treatment constr
_refine_ls_matrix_type full
_refine_ls_number_parameters 361
_refine_ls_number_reflns 6794
_refine_ls_number_restraints 22
_refine_ls_restrained_S_all 1.106
_refine_ls_R_factor_all 0.0522
_refine_ls_R_factor_gt 0.0437
_refine_ls_shift/su_max 0.001
_refine_ls_shift/su_mean 0.000
_refine_ls_structure_factor_coef Fsqd
_refine_ls_weighting_details 'calc w=1/[\s^2^(Fo^2^)+(0.0555P)^2^+8.8506P] where P=(Fo^2^+2Fc^2^)/3'
_refine_ls_weighting_scheme calc
_refine_ls_wR_factor_gt 0.1093
_refine_ls_wR_factor_ref 0.1159
_reflns_number_gt 5819
_reflns_number_total 6794
_reflns_threshold_expression >2sigma(I)
_cod_data_source_file C0CC04084C.TXT
_cod_data_source_block 1
_cod_depositor_comments
;
The following automatic conversions were performed:

'_exptl_absorpt_correction_type' value 'Multi-scan' changed to
'multi-scan' according to the built-in table from CIF Core dictionary
named 'cif_core.dic' version 2.4.1 from 2010-06-29.

Automatic conversion script
Id: cif_fix_values 1646 2011-03-28 12:23:43Z adriana 

The following automatic conversions were performed:

data name '_atom_site_symetry_multiplicity' was replaced with
'_atom_site_symmetry_multiplicity' as specified in the replacement
file 'data/replacement-values/replacement_tags.lst'.

Automatic conversion script
Id: cif_correct_tags 9268 2022-04-12 08:56:07Z antanas 
;
_cod_original_sg_symbol_H-M Pbca
_cod_database_code 7106012

loop_
_symmetry_equiv_pos_as_xyz
'x, y, z'
'-x+1/2, -y, z+1/2'
'-x, y+1/2, -z+1/2'
'x+1/2, -y+1/2, -z'
'-x, -y, -z'
'x-1/2, y, -z-1/2'
'x, -y-1/2, z-1/2'
'-x-1/2, y-1/2, z'

loop_
_atom_site_label
_atom_site_type_symbol
_atom_site_fract_x
_atom_site_fract_y
_atom_site_fract_z
_atom_site_U_iso_or_equiv
_atom_site_adp_type
_atom_site_occupancy
_atom_site_symmetry_multiplicity
_atom_site_calc_flag
_atom_site_refinement_flags
_atom_site_disorder_assembly
_atom_site_disorder_group
Cd1 Cd 0.434911(13) 0.023448(13) 0.083491(12) 0.03494(10) Uani 1 1 d U . .
Cl1 Cl 0.46290(6) 0.08130(5) -0.03936(5) 0.0470(2) Uani 1 1 d . . .
O1 O 0.30525(16) 0.0598(2) 0.08855(18) 0.0693(8) Uani 1 1 d U . .
O2 O 0.32507(14) -0.04530(17) 0.03557(15) 0.0524(6) Uani 1 1 d U . .
O3 O 0.42842(18) 0.12921(19) 0.16787(17) 0.0670(7) Uani 1 1 d U . .
O4 O 0.53906(18) 0.08305(18) 0.14335(15) 0.0628(8) Uani 1 1 d U . .
N1 N 0.61270(18) 0.24002(17) 0.48648(15) 0.0439(7) Uani 1 1 d . . .
N2 N 0.57265(16) 0.04917(18) 0.81185(16) 0.0421(7) Uani 1 1 d . . .
C1 C 0.4976(3) 0.1246(2) 0.1797(2) 0.0503(9) Uani 1 1 d . . .
C2 C 0.5311(2) 0.1680(2) 0.24051(18) 0.0431(8) Uani 1 1 d . . .
C3 C 0.6078(2) 0.1650(2) 0.2549(2) 0.0503(9) Uani 1 1 d . . .
H3 H 0.6397 0.1368 0.2258 0.060 Uiso 1 1 calc R . .
C4 C 0.6378(2) 0.2034(2) 0.3121(2) 0.0508(9) Uani 1 1 d . . .
H4 H 0.6899 0.2012 0.3212 0.061 Uiso 1 1 calc R . .
C5 C 0.5911(2) 0.24516(19) 0.35613(17) 0.0416(8) Uani 1 1 d . . .
C6 C 0.5150(3) 0.2495(3) 0.3409(2) 0.0603(11) Uani 1 1 d . . .
H6 H 0.4832 0.2783 0.3694 0.072 Uiso 1 1 calc R . .
C7 C 0.4853(2) 0.2111(3) 0.2831(2) 0.0609(11) Uani 1 1 d . . .
H7 H 0.4335 0.2146 0.2731 0.073 Uiso 1 1 calc R . .
C8 C 0.6240(3) 0.2852(2) 0.42002(18) 0.0508(10) Uani 1 1 d . . .
H8A H 0.6780 0.2938 0.4125 0.061 Uiso 1 1 calc R . .
H8B H 0.5993 0.3331 0.4255 0.061 Uiso 1 1 calc R . .
C9 C 0.6686(2) 0.1969(2) 0.51046(19) 0.0479(8) Uani 1 1 d . . .
H9 H 0.7137 0.1937 0.4846 0.057 Uiso 1 1 calc R . .
C10 C 0.6608(2) 0.1570(2) 0.57299(19) 0.0486(9) Uani 1 1 d . . .
H10 H 0.7004 0.1270 0.5892 0.058 Uiso 1 1 calc R . .
C11 C 0.5938(2) 0.1618(2) 0.61153(18) 0.0409(7) Uani 1 1 d . . .
C12 C 0.5353(2) 0.2056(2) 0.5842(2) 0.0514(9) Uani 1 1 d . . .
H12 H 0.4888 0.2085 0.6078 0.062 Uiso 1 1 calc R . .
C13 C 0.5470(2) 0.2445(2) 0.5219(2) 0.0546(10) Uani 1 1 d . . .
H13 H 0.5082 0.2745 0.5041 0.065 Uiso 1 1 calc R . .
C14 C 0.5855(2) 0.1227(2) 0.68059(18) 0.0402(7) Uani 1 1 d . . .
C15 C 0.6472(2) 0.1130(2) 0.7251(2) 0.0520(9) Uani 1 1 d . . .
H15 H 0.6946 0.1315 0.7120 0.062 Uiso 1 1 calc R . .
C16 C 0.6384(2) 0.0757(2) 0.78936(19) 0.0486(9) Uani 1 1 d . . .
H16 H 0.6811 0.0691 0.8181 0.058 Uiso 1 1 calc R . .
C17 C 0.5125(2) 0.0605(3) 0.7701(2) 0.0600(11) Uani 1 1 d . . .
H17 H 0.4653 0.0433 0.7856 0.072 Uiso 1 1 calc R . .
C18 C 0.5163(2) 0.0964(3) 0.7052(2) 0.0590(11) Uani 1 1 d . . .
H18 H 0.4724 0.1030 0.6780 0.071 Uiso 1 1 calc R . .
C19 C 0.2812(2) 0.0049(2) 0.0553(2) 0.0456(8) Uani 1 1 d . . .
C20 C 0.19763(19) -0.0001(2) 0.0401(2) 0.0444(8) Uani 1 1 d . . .
C21 C 0.1465(2) 0.0384(3) 0.0813(2) 0.0521(10) Uani 1 1 d . . .
H21 H 0.1640 0.0654 0.1204 0.063 Uiso 1 1 calc R . .
C22 C 0.0699(2) 0.0379(3) 0.0664(2) 0.0523(10) Uani 1 1 d . . .
H22 H 0.0368 0.0643 0.0959 0.063 Uiso 1 1 calc R . .
C23 C 0.0410(2) -0.0006(2) 0.0090(2) 0.0483(9) Uani 1 1 d . . .
C24 C 0.0930(3) -0.0379(4) -0.0331(3) 0.094(2) Uani 1 1 d U . .
H24 H 0.0758 -0.0638 -0.0731 0.113 Uiso 1 1 calc R . .
C25 C 0.1701(2) -0.0380(3) -0.0173(3) 0.091(2) Uani 1 1 d . . .
H25 H 0.2035 -0.0643 -0.0464 0.109 Uiso 1 1 calc R . .
O1W O 0.3326(4) 0.2496(4) 0.1271(4) 0.181(3) Uani 1 1 d . . .
H1C H 0.3361 0.2674 0.0851 0.271 Uiso 1 1 d R . .
H1D H 0.3557 0.2082 0.1297 0.271 Uiso 1 1 d R . .
O2W O 0.2927(4) 0.0812(4) 0.2669(4) 0.185(3) Uani 1 1 d . . .
H2C H 0.3203 0.0837 0.2296 0.277 Uiso 1 1 d R . .
H2D H 0.3036 0.1172 0.2947 0.277 Uiso 1 1 d R . .
O3W O 0.3587(3) 0.2665(3) 0.4864(4) 0.166(3) Uani 1 1 d . . .
H3C H 0.3854 0.3054 0.4805 0.249 Uiso 1 1 d R . .
H3D H 0.3390 0.2489 0.4484 0.249 Uiso 1 1 d R . .
O4W O 0.32867(19) -0.1345(2) -0.08194(17) 0.0745(9) Uani 1 1 d . . .
H4C H 0.3255 -0.1053 -0.0463 0.112 Uiso 1 1 d R . .
H4D H 0.3693 -0.1254 -0.1051 0.112 Uiso 1 1 d R . .
O5W O 0.8274(3) 0.1722(4) 0.7367(5) 0.183(3) Uani 1 1 d . . .
H5C H 0.8287 0.1951 0.7765 0.275 Uiso 1 1 d R . .
H5D H 0.8143 0.1273 0.7440 0.275 Uiso 1 1 d R . .
O6W O 0.7940(3) 0.2911(3) 0.6383(3) 0.1243(18) Uani 1 1 d . . .
H6C H 0.7544 0.3109 0.6203 0.186 Uiso 1 1 d R . .
H6D H 0.7969 0.2550 0.6675 0.186 Uiso 1 1 d R . .
O7W O 0.8097(4) 0.0326(3) 0.6702(5) 0.213(4) Uani 1 1 d . . .
H7C H 0.8476 0.0039 0.6636 0.319 Uiso 1 1 d R . .
H7D H 0.7823 -0.0031 0.6854 0.319 Uiso 1 1 d R . .

loop_
_atom_site_aniso_label
_atom_site_aniso_U_11
_atom_site_aniso_U_22
_atom_site_aniso_U_33
_atom_site_aniso_U_23
_atom_site_aniso_U_13
_atom_site_aniso_U_12
Cd1 0.03098(14) 0.04087(16) 0.03298(14) -0.00141(9) -0.00051(8) -0.00441(9)
Cl1 0.0526(5) 0.0469(5) 0.0416(4) 0.0053(4) 0.0074(4) 0.0065(4)
O1 0.0357(10) 0.0788(18) 0.093(2) -0.0219(16) -0.0086(13) 0.0000(12)
O2 0.0274(11) 0.0682(17) 0.0616(16) -0.0066(13) -0.0093(11) 0.0017(10)
O3 0.0691(12) 0.0665(10) 0.0656(11) -0.0206(8) -0.0100(9) -0.0018(9)
O4 0.0708(17) 0.0715(19) 0.0461(15) -0.0234(14) 0.0061(13) -0.0349(16)
N1 0.0587(18) 0.0432(16) 0.0299(13) -0.0010(12) -0.0081(13) -0.0091(14)
N2 0.0375(15) 0.0506(17) 0.0381(15) 0.0031(13) -0.0005(12) -0.0009(13)
C1 0.063(2) 0.048(2) 0.0400(19) -0.0010(16) -0.0056(17) -0.0146(19)
C2 0.053(2) 0.0419(18) 0.0343(16) -0.0019(14) -0.0049(15) -0.0067(16)
C3 0.052(2) 0.060(2) 0.0385(18) -0.0124(17) -0.0015(16) 0.0050(18)
C4 0.045(2) 0.067(2) 0.0411(19) -0.0030(18) -0.0061(15) -0.0035(18)
C5 0.059(2) 0.0366(17) 0.0291(15) 0.0030(13) -0.0072(15) -0.0088(16)
C6 0.060(2) 0.070(3) 0.051(2) -0.026(2) -0.0071(18) 0.011(2)
C7 0.048(2) 0.076(3) 0.059(2) -0.021(2) -0.0124(19) 0.004(2)
C8 0.075(3) 0.043(2) 0.0343(17) 0.0020(14) -0.0105(17) -0.0155(19)
C9 0.047(2) 0.058(2) 0.0379(18) -0.0008(16) -0.0028(15) -0.0025(17)
C10 0.047(2) 0.061(2) 0.0387(18) 0.0016(16) -0.0011(15) 0.0040(18)
C11 0.0454(19) 0.0430(18) 0.0341(16) -0.0028(14) -0.0046(14) -0.0033(15)
C12 0.048(2) 0.062(2) 0.044(2) 0.0091(17) 0.0010(16) 0.0091(19)
C13 0.059(2) 0.060(2) 0.045(2) 0.0061(18) -0.0056(18) 0.009(2)
C14 0.0418(18) 0.0447(19) 0.0342(16) -0.0005(14) -0.0021(14) 0.0002(15)
C15 0.041(2) 0.070(3) 0.046(2) 0.0117(18) 0.0018(16) -0.0030(18)
C16 0.0394(19) 0.066(2) 0.0403(18) 0.0091(17) -0.0021(15) -0.0014(17)
C17 0.038(2) 0.085(3) 0.057(2) 0.022(2) 0.0016(17) -0.004(2)
C18 0.0354(19) 0.086(3) 0.056(2) 0.021(2) -0.0053(17) -0.0005(19)
C19 0.0316(17) 0.060(2) 0.0452(19) 0.0008(18) -0.0048(14) -0.0009(16)
C20 0.0287(16) 0.0493(19) 0.055(2) -0.0028(17) -0.0057(15) 0.0008(15)
C21 0.0346(19) 0.070(3) 0.052(2) -0.0164(19) -0.0053(15) 0.0016(18)
C22 0.0335(19) 0.068(3) 0.056(2) -0.016(2) -0.0008(15) 0.0056(17)
C23 0.0292(17) 0.051(2) 0.065(2) -0.0116(19) -0.0050(16) 0.0044(15)
C24 0.040(2) 0.126(4) 0.115(4) -0.079(4) -0.022(3) 0.021(3)
C25 0.033(2) 0.122(4) 0.118(5) -0.075(4) -0.017(2) 0.022(2)
O1W 0.146(5) 0.179(6) 0.217(7) 0.080(6) 0.046(5) 0.059(5)
O2W 0.197(7) 0.132(5) 0.226(7) -0.035(5) 0.114(6) 0.005(5)
O3W 0.103(4) 0.139(5) 0.255(8) 0.001(5) -0.042(4) -0.045(3)
O4W 0.060(2) 0.093(3) 0.070(2) -0.0153(18) 0.0025(15) -0.0010(18)
O5W 0.103(4) 0.130(5) 0.317(10) -0.004(6) -0.030(5) -0.037(4)
O6W 0.114(4) 0.124(4) 0.136(4) -0.006(3) -0.047(3) 0.021(3)
O7W 0.101(4) 0.157(6) 0.380(13) -0.134(7) 0.019(6) 0.018(4)

loop_
_atom_type_symbol
_atom_type_description
_atom_type_scat_dispersion_real
_atom_type_scat_dispersion_imag
_atom_type_scat_source
C C 0.0033 0.0016 'International Tables Vol C Tables 4.2.6.8 and 6.1.1.4'
H H 0.0000 0.0000 'International Tables Vol C Tables 4.2.6.8 and 6.1.1.4'
N N 0.0061 0.0033 'International Tables Vol C Tables 4.2.6.8 and 6.1.1.4'
O O 0.0106 0.0060 'International Tables Vol C Tables 4.2.6.8 and 6.1.1.4'
Cl Cl 0.1484 0.1585 'International Tables Vol C Tables 4.2.6.8 and 6.1.1.4'
Cd Cd -0.8075 1.2024 'International Tables Vol C Tables 4.2.6.8 and 6.1.1.4'

loop_
_geom_angle_atom_site_label_1
_geom_angle_atom_site_label_2
_geom_angle_atom_site_label_3
_geom_angle
_geom_angle_site_symmetry_1
_geom_angle_site_symmetry_3
_geom_angle_publ_flag
N2 Cd1 O1 93.76(12) 5_656 . ?
N2 Cd1 O4 84.44(11) 5_656 . ?
O1 Cd1 O4 126.23(11) . . ?
N2 Cd1 O2 88.84(10) 5_656 . ?
O1 Cd1 O2 53.12(10) . . ?
O4 Cd1 O2 173.20(10) . . ?
N2 Cd1 O3 83.90(12) 5_656 . ?
O1 Cd1 O3 73.64(11) . . ?
O4 Cd1 O3 52.68(11) . . ?
O2 Cd1 O3 125.62(10) . . ?
N2 Cd1 Cl1 167.88(8) 5_656 . ?
O1 Cd1 Cl1 96.19(9) . . ?
O4 Cd1 Cl1 95.18(8) . . ?
O2 Cd1 Cl1 91.60(7) . . ?
O3 Cd1 Cl1 105.53(9) . . ?
N2 Cd1 Cl1 84.59(8) 5_656 5_655 ?
O1 Cd1 Cl1 146.50(8) . 5_655 ?
O4 Cd1 Cl1 87.00(9) . 5_655 ?
O2 Cd1 Cl1 93.38(7) . 5_655 ?
O3 Cd1 Cl1 138.90(8) . 5_655 ?
Cl1 Cd1 Cl1 83.30(3) . 5_655 ?
Cd1 Cl1 Cd1 96.70(3) . 5_655 ?
C19 O1 Cd1 95.0(2) . . ?
C19 O2 Cd1 90.8(2) . . ?
C1 O3 Cd1 91.0(3) . . ?
C1 O4 Cd1 94.4(3) . . ?
C9 N1 C13 120.4(3) . . ?
C9 N1 C8 119.9(3) . . ?
C13 N1 C8 119.6(3) . . ?
C16 N2 C17 117.0(3) . . ?
C16 N2 Cd1 121.0(2) . 5_656 ?
C17 N2 Cd1 121.8(3) . 5_656 ?
O3 C1 O4 121.2(4) . . ?
O3 C1 C2 119.1(4) . . ?
O4 C1 C2 119.7(4) . . ?
C7 C2 C3 118.9(3) . . ?
C7 C2 C1 120.3(4) . . ?
C3 C2 C1 120.8(3) . . ?
C2 C3 C4 120.4(4) . . ?
C2 C3 H3 119.8 . . ?
C4 C3 H3 119.8 . . ?
C3 C4 C5 120.4(4) . . ?
C3 C4 H4 119.8 . . ?
C5 C4 H4 119.8 . . ?
C6 C5 C4 119.1(3) . . ?
C6 C5 C8 120.8(4) . . ?
C4 C5 C8 120.2(4) . . ?
C5 C6 C7 120.2(4) . . ?
C5 C6 H6 119.9 . . ?
C7 C6 H6 119.9 . . ?
C2 C7 C6 120.9(4) . . ?
C2 C7 H7 119.6 . . ?
C6 C7 H7 119.6 . . ?
N1 C8 C5 110.3(3) . . ?
N1 C8 H8A 109.6 . . ?
C5 C8 H8A 109.6 . . ?
N1 C8 H8B 109.6 . . ?
C5 C8 H8B 109.6 . . ?
H8A C8 H8B 108.1 . . ?
N1 C9 C10 121.1(4) . . ?
N1 C9 H9 119.4 . . ?
C10 C9 H9 119.4 . . ?
C9 C10 C11 119.5(4) . . ?
C9 C10 H10 120.2 . . ?
C11 C10 H10 120.2 . . ?
C10 C11 C12 118.2(3) . . ?
C10 C11 C14 120.6(3) . . ?
C12 C11 C14 121.2(3) . . ?
C13 C12 C11 119.3(4) . . ?
C13 C12 H12 120.3 . . ?
C11 C12 H12 120.3 . . ?
N1 C13 C12 121.3(4) . . ?
N1 C13 H13 119.3 . . ?
C12 C13 H13 119.3 . . ?
C15 C14 C18 116.5(3) . . ?
C15 C14 C11 120.7(3) . . ?
C18 C14 C11 122.7(3) . . ?
C14 C15 C16 119.9(4) . . ?
C14 C15 H15 120.0 . . ?
C16 C15 H15 120.0 . . ?
N2 C16 C15 123.3(3) . . ?
N2 C16 H16 118.3 . . ?
C15 C16 H16 118.3 . . ?
N2 C17 C18 123.4(4) . . ?
N2 C17 H17 118.3 . . ?
C18 C17 H17 118.3 . . ?
C17 C18 C14 119.8(4) . . ?
C17 C18 H18 120.1 . . ?
C14 C18 H18 120.1 . . ?
O1 C19 O2 121.0(3) . . ?
O1 C19 C20 118.4(4) . . ?
O2 C19 C20 120.5(4) . . ?
C25 C20 C21 117.6(3) . . ?
C25 C20 C19 121.9(4) . . ?
C21 C20 C19 120.4(3) . . ?
C20 C21 C22 121.7(4) . . ?
C20 C21 H21 119.2 . . ?
C22 C21 H21 119.2 . . ?
C21 C22 C23 121.5(4) . . ?
C21 C22 H22 119.2 . . ?
C23 C22 H22 119.2 . . ?
C22 C23 C24 116.5(4) . . ?
C22 C23 C23 121.9(4) . 5 ?
C24 C23 C23 121.5(5) . 5 ?
C23 C24 C25 121.7(4) . . ?
C23 C24 H24 119.1 . . ?
C25 C24 H24 119.1 . . ?
C20 C25 C24 121.0(4) . . ?
C20 C25 H25 119.5 . . ?
C24 C25 H25 119.5 . . ?
H1C O1W H1D 110.3 . . ?
H2C O2W H2D 109.4 . . ?
H3C O3W H3D 115.0 . . ?
H4C O4W H4D 109.5 . . ?
H5C O5W H5D 109.2 . . ?
H6C O6W H6D 128.5 . . ?
H7C O7W H7D 92.0 . . ?

loop_
_geom_bond_atom_site_label_1
_geom_bond_atom_site_label_2
_geom_bond_distance
_geom_bond_site_symmetry_2
_geom_bond_publ_flag
Cd1 N2 2.355(3) 5_656 ?
Cd1 O1 2.370(3) . ?
Cd1 O4 2.397(3) . ?
Cd1 O2 2.459(3) . ?
Cd1 O3 2.473(3) . ?
Cd1 Cl1 2.5678(12) . ?
Cd1 Cl1 2.7285(12) 5_655 ?
Cl1 Cd1 2.7285(12) 5_655 ?
O1 C19 1.241(5) . ?
O2 C19 1.242(5) . ?
O3 C1 1.237(5) . ?
O4 C1 1.245(5) . ?
N1 C9 1.327(5) . ?
N1 C13 1.333(5) . ?
N1 C8 1.497(4) . ?
N2 C16 1.319(5) . ?
N2 C17 1.329(5) . ?
N2 Cd1 2.355(3) 5_656 ?
C1 C2 1.499(5) . ?
C2 C7 1.372(6) . ?
C2 C3 1.375(6) . ?
C3 C4 1.378(5) . ?
C3 H3 0.9300 . ?
C4 C5 1.383(5) . ?
C4 H4 0.9300 . ?
C5 C6 1.368(6) . ?
C5 C8 1.509(5) . ?
C6 C7 1.383(5) . ?
C6 H6 0.9300 . ?
C7 H7 0.9300 . ?
C8 H8A 0.9700 . ?
C8 H8B 0.9700 . ?
C9 C10 1.378(5) . ?
C9 H9 0.9300 . ?
C10 C11 1.382(5) . ?
C10 H10 0.9300 . ?
C11 C12 1.391(5) . ?
C11 C14 1.477(5) . ?
C12 C13 1.372(5) . ?
C12 H12 0.9300 . ?
C13 H13 0.9300 . ?
C14 C15 1.377(5) . ?
C14 C18 1.384(5) . ?
C15 C16 1.384(5) . ?
C15 H15 0.9300 . ?
C16 H16 0.9300 . ?
C17 C18 1.375(6) . ?
C17 H17 0.9300 . ?
C18 H18 0.9300 . ?
C19 C20 1.497(5) . ?
C20 C25 1.359(6) . ?
C20 C21 1.371(5) . ?
C21 C22 1.373(5) . ?
C21 H21 0.9300 . ?
C22 C23 1.375(6) . ?
C22 H22 0.9300 . ?
C23 C24 1.378(6) . ?
C23 C23 1.478(7) 5 ?
C24 C25 1.386(6) . ?
C24 H24 0.9300 . ?
C25 H25 0.9300 . ?
O1W H1C 0.8499 . ?
O1W H1D 0.8500 . ?
O2W H2C 0.8500 . ?
O2W H2D 0.8500 . ?
O3W H3C 0.8499 . ?
O3W H3D 0.8501 . ?
O4W H4C 0.8491 . ?
O4W H4D 0.8499 . ?
O5W H5C 0.8500 . ?
O5W H5D 0.8501 . ?
O6W H6C 0.8500 . ?
O6W H6D 0.8499 . ?
O7W H7C 0.8500 . ?
O7W H7D 0.8500 . ?

loop_
_geom_hbond_atom_site_label_D
_geom_hbond_atom_site_label_H
_geom_hbond_atom_site_label_A
_geom_hbond_distance_DH
_geom_hbond_distance_HA
_geom_hbond_distance_DA
_geom_hbond_angle_DHA
_geom_hbond_site_symmetry_A
O1W H1C O3W 0.85 1.98 2.684(11) 139.3 7_565
O1W H1D O3 0.85 2.04 2.846(7) 158.4 .
O2W H2C O3 0.85 2.37 3.138(7) 151.0 .
O2W H2D O6W 0.85 2.08 2.899(8) 162.3 4_456
O3W H3C Cl1 0.85 2.48 3.327(5) 178.8 7_566
O3W H3D O6W 0.85 1.94 2.791(9) 179.9 4_456
O4W H4C O2 0.85 1.87 2.720(4) 175.3 .
O4W H4D O4 0.85 1.92 2.751(5) 165.9 5_655
O5W H5C O1W 0.85 2.06 2.909(11) 179.6 4_556
O5W H5D O7W 0.85 2.19 2.817(9) 130.3 .
O6W H6C O4W 0.85 1.90 2.746(6) 173.7 3_655
O6W H6D O5W 0.85 2.04 2.880(9) 168.3 .
O7W H7C O4 0.85 2.56 3.408(7) 179.5 2_655
O7W H7D O2W 0.85 2.12 2.966(10) 172.1 5_656
